data_4100203
_journal_name_full 'Journal of the American Chemical Society'
_journal_paper_doi 10.1021/ja053202+
_journal_year 2005
_chemical_formula_sum 'C95 H151 B F16 Si10'
_chemical_formula_weight 1888.87
_space_group_IT_number 33
_symmetry_cell_setting orthorhombic
_symmetry_space_group_name_Hall 'P 2c -2n'
_symmetry_space_group_name_H-M 'P n a 21'
_cell_angle_alpha 90.00
_cell_angle_beta 90.00
_cell_angle_gamma 90.00
_cell_formula_units_Z 4
_cell_length_a 39.6400(3)
_cell_length_b 13.6490(10)
_cell_length_c 20.0090(17)
_cell_measurement_temperature 120.0(1)
_cell_volume 10825.8(12)
_diffrn_ambient_temperature 120.0(1)
_exptl_crystal_density_diffrn 1.159
_cod_depositor_comments
;
The following automatic conversions were performed:
'_symmetry_cell_setting' value 'Orthorhombic' changed to 'orthorhombic'
according to '/home/saulius/struct/CIF-dictionaries/cif_core.dic'
dictionary named 'cif_core.dic' version 2.4.1 from 2010-06-29.

Automatic conversion script
Id: cif_fix_enum 1527 2010-12-29 10:47:43Z saulius 
;
_cod_database_code 4100203

loop_
_symmetry_equiv_pos_as_xyz
'x, y, z'
'-x, -y, z+1/2'
'-x+1/2, y+1/2, z+1/2'
'x+1/2, -y+1/2, z'

loop_
_atom_site_label
_atom_site_type_symbol
_atom_site_fract_x
_atom_site_fract_y
_atom_site_fract_z
_atom_site_U_iso_or_equiv
_atom_site_adp_type
_atom_site_occupancy
_atom_site_symmetry_multiplicity
_atom_site_calc_flag
_atom_site_refinement_flags
_atom_site_disorder_assembly
_atom_site_disorder_group
Si1 Si 0.16793(5) 0.37296(15) 0.13772(19) 0.0421(5) Uani 1 1 d . . .
Si2 Si 0.12779(5) 0.34052(14) 0.21194(18) 0.0392(5) Uani 1 1 d . . .
Si3 Si 0.18042(5) 0.36219(17) 0.24550(19) 0.0497(6) Uani 1 1 d D . .
Si4 Si 0.18399(6) 0.41124(16) 0.02571(19) 0.0477(5) Uani 1 1 d . . .
Si5 Si 0.06976(5) 0.32037(13) 0.24051(18) 0.0372(5) Uani 1 1 d . . .
Si6 Si 0.22624(7) 0.3628(2) 0.32242(19) 0.0483(7) Uani 0.685(3) 1 d PD . .
Si7 Si 0.40059(5) 0.38513(14) -0.09602(19) 0.0438(5) Uani 1 1 d . . .
Si8 Si 0.23241(6) -0.11434(15) 0.19434(19) 0.0470(5) Uani 1 1 d . . .
Si9 Si 0.41652(6) 0.43529(14) 0.3830(2) 0.0469(6) Uani 1 1 d . . .
Si10 Si 0.46859(9) -0.2774(2) 0.1610(2) 0.0441(7) Uani 0.556(3) 1 d PD . .
Si86 Si 0.20854(14) 0.3893(4) 0.3491(2) 0.0483(7) Uani 0.315(3) 1 d PD . .
Si90 Si 0.44487(11) -0.3114(3) 0.1420(3) 0.0441(7) Uani 0.444(3) 1 d PD . .
F1 F 0.31986(10) 0.2013(3) 0.0679(3) 0.0492(11) Uani 1 1 d . . .
F2 F 0.33199(10) 0.3136(3) -0.0343(3) 0.0572(13) Uani 1 1 d . . .
F3 F 0.44894(10) 0.3090(3) 0.0159(3) 0.0464(11) Uani 1 1 d . . .
F4 F 0.43742(9) 0.1894(3) 0.1155(3) 0.0429(10) Uani 1 1 d . . .
F5 F 0.33703(10) 0.0050(3) 0.0614(3) 0.0467(10) Uani 1 1 d . . .
F6 F 0.27970(11) -0.0863(3) 0.0724(3) 0.0515(11) Uani 1 1 d . . .
F7 F 0.27155(11) 0.0182(3) 0.2982(3) 0.0535(12) Uani 1 1 d . . .
F8 F 0.32823(10) 0.1102(3) 0.2872(3) 0.0429(10) Uani 1 1 d . . .
F9 F 0.33528(9) 0.2786(3) 0.2065(3) 0.0433(10) Uani 1 1 d . . .
F10 F 0.35025(10) 0.4096(3) 0.2976(3) 0.0510(12) Uani 1 1 d . . .
F11 F 0.45472(9) 0.2496(3) 0.3346(3) 0.0438(10) Uani 1 1 d . . .
F12 F 0.43866(9) 0.1147(3) 0.2492(3) 0.0422(10) Uani 1 1 d . . .
F13 F 0.41100(12) 0.0225(3) 0.0412(3) 0.0499(11) Uani 1 1 d . . .
F14 F 0.44247(18) -0.1448(4) 0.0400(3) 0.092(2) Uani 1 1 d . . .
F15 F 0.41609(13) -0.1935(3) 0.2682(3) 0.0607(13) Uani 1 1 d . . .
F16 F 0.38508(10) -0.0245(3) 0.2711(3) 0.0427(10) Uani 1 1 d . . .
C1 C 0.2317(3) 0.4223(10) 0.0300(6) 0.088(4) Uani 1 1 d . . .
C2 C 0.2477(3) 0.4408(11) -0.0398(7) 0.113(5) Uani 1 1 d . . .
H2A H 0.2392 0.5012 -0.0578 0.170 Uiso 1 1 calc R . .
H2B H 0.2420 0.3879 -0.0693 0.170 Uiso 1 1 calc R . .
H2C H 0.2718 0.4449 -0.0355 0.170 Uiso 1 1 calc R . .
C3 C 0.2474(4) 0.3247(19) 0.0545(12) 0.245(17) Uani 1 1 d . . .
H3A H 0.2381 0.3080 0.0973 0.368 Uiso 1 1 calc R . .
H3B H 0.2714 0.3320 0.0584 0.368 Uiso 1 1 calc R . .
H3C H 0.2423 0.2736 0.0231 0.368 Uiso 1 1 calc R . .
C4 C 0.2433(4) 0.5045(18) 0.0760(9) 0.184(11) Uani 1 1 d . . .
H4A H 0.2337 0.4953 0.1196 0.277 Uiso 1 1 calc R . .
H4B H 0.2361 0.5664 0.0582 0.277 Uiso 1 1 calc R . .
H4C H 0.2675 0.5035 0.0792 0.277 Uiso 1 1 calc R . .
C5 C 0.1644(3) 0.3073(7) -0.0285(6) 0.077(3) Uani 1 1 d . . .
C6 C 0.1716(6) 0.3206(19) -0.1012(8) 0.230(14) Uani 1 1 d . . .
H6A H 0.1955 0.3260 -0.1079 0.345 Uiso 1 1 calc R . .
H6B H 0.1607 0.3792 -0.1169 0.345 Uiso 1 1 calc R . .
H6C H 0.1631 0.2653 -0.1257 0.345 Uiso 1 1 calc R . .
C7 C 0.1825(9) 0.2130(11) -0.0127(14) 0.31(2) Uani 1 1 d . . .
H7A H 0.2062 0.2210 -0.0208 0.459 Uiso 1 1 calc R . .
H7B H 0.1739 0.1615 -0.0405 0.459 Uiso 1 1 calc R . .
H7C H 0.1789 0.1965 0.0334 0.459 Uiso 1 1 calc R . .
C8 C 0.1284(4) 0.2958(15) -0.0182(10) 0.192(11) Uani 1 1 d . . .
H8A H 0.1170 0.3544 -0.0320 0.288 Uiso 1 1 calc R . .
H8B H 0.1240 0.2839 0.0282 0.288 Uiso 1 1 calc R . .
H8C H 0.1204 0.2414 -0.0442 0.288 Uiso 1 1 calc R . .
C9 C 0.1623(3) 0.5342(6) 0.0108(5) 0.062(2) Uani 1 1 d . . .
C10 C 0.1693(4) 0.5735(11) -0.0576(8) 0.138(7) Uani 1 1 d . . .
H10A H 0.1632 0.5254 -0.0905 0.206 Uiso 1 1 calc R . .
H10B H 0.1929 0.5884 -0.0617 0.206 Uiso 1 1 calc R . .
H10C H 0.1564 0.6320 -0.0647 0.206 Uiso 1 1 calc R . .
C11 C 0.1244(3) 0.5290(10) 0.0164(10) 0.142(7) Uani 1 1 d . . .
H11A H 0.1183 0.5035 0.0595 0.212 Uiso 1 1 calc R . .
H11B H 0.1157 0.4869 -0.0179 0.212 Uiso 1 1 calc R . .
H11C H 0.1151 0.5935 0.0113 0.212 Uiso 1 1 calc R . .
C12 C 0.1700(7) 0.6081(10) 0.0652(13) 0.263(18) Uani 1 1 d . . .
H12A H 0.1648 0.5803 0.1080 0.394 Uiso 1 1 calc R . .
H12B H 0.1566 0.6659 0.0583 0.394 Uiso 1 1 calc R . .
H12C H 0.1935 0.6251 0.0636 0.394 Uiso 1 1 calc R . .
C13 C 0.07047(19) 0.3131(5) 0.3362(5) 0.0465(19) Uani 1 1 d . . .
C14 C 0.0953(2) 0.2361(7) 0.3622(5) 0.064(3) Uani 1 1 d . . .
H14A H 0.1175 0.2504 0.3458 0.096 Uiso 1 1 calc R . .
H14B H 0.0885 0.1724 0.3470 0.096 Uiso 1 1 calc R . .
H14C H 0.0955 0.2372 0.4102 0.096 Uiso 1 1 calc R . .
C15 C 0.0800(3) 0.4125(7) 0.3674(5) 0.066(3) Uani 1 1 d . . .
H15A H 0.1016 0.4328 0.3507 0.100 Uiso 1 1 calc R . .
H15B H 0.0811 0.4061 0.4152 0.100 Uiso 1 1 calc R . .
H15C H 0.0633 0.4605 0.3558 0.100 Uiso 1 1 calc R . .
C16 C 0.0359(2) 0.2829(7) 0.3645(5) 0.069(3) Uani 1 1 d . . .
H16A H 0.0190 0.3285 0.3496 0.104 Uiso 1 1 calc R . .
H16B H 0.0368 0.2832 0.4125 0.104 Uiso 1 1 calc R . .
H16C H 0.0302 0.2184 0.3491 0.104 Uiso 1 1 calc R . .
C17 C 0.0504(2) 0.4386(6) 0.2044(5) 0.055(2) Uani 1 1 d . . .
C18 C 0.0163(2) 0.4647(7) 0.2405(7) 0.081(3) Uani 1 1 d . . .
H18A H 0.0198 0.4662 0.2880 0.121 Uiso 1 1 calc R . .
H18B H -0.0004 0.4161 0.2299 0.121 Uiso 1 1 calc R . .
H18C H 0.0086 0.5278 0.2257 0.121 Uiso 1 1 calc R . .
C19 C 0.0466(3) 0.4366(7) 0.1297(6) 0.077(3) Uani 1 1 d . . .
H19A H 0.0320 0.3837 0.1171 0.115 Uiso 1 1 calc R . .
H19B H 0.0683 0.4274 0.1094 0.115 Uiso 1 1 calc R . .
H19C H 0.0371 0.4975 0.1147 0.115 Uiso 1 1 calc R . .
C20 C 0.0744(2) 0.5286(5) 0.2188(6) 0.065(3) Uani 1 1 d . . .
H20A H 0.0778 0.5350 0.2661 0.098 Uiso 1 1 calc R . .
H20B H 0.0643 0.5874 0.2017 0.098 Uiso 1 1 calc R . .
H20C H 0.0958 0.5181 0.1973 0.098 Uiso 1 1 calc R . .
C21 C 0.0547(2) 0.2050(6) 0.1959(5) 0.061(2) Uani 1 1 d . . .
C22 C 0.0667(3) 0.1117(6) 0.2297(7) 0.093(4) Uani 1 1 d . . .
H22A H 0.0595 0.1116 0.2755 0.140 Uiso 1 1 calc R . .
H22B H 0.0909 0.1086 0.2279 0.140 Uiso 1 1 calc R . .
H22C H 0.0574 0.0560 0.2071 0.140 Uiso 1 1 calc R . .
C23 C 0.0150(3) 0.2034(9) 0.1942(8) 0.110(5) Uani 1 1 d . . .
H23A H 0.0069 0.2607 0.1714 0.166 Uiso 1 1 calc R . .
H23B H 0.0064 0.2028 0.2391 0.166 Uiso 1 1 calc R . .
H23C H 0.0074 0.1459 0.1710 0.166 Uiso 1 1 calc R . .
C24 C 0.0665(3) 0.2011(7) 0.1238(6) 0.086(4) Uani 1 1 d . . .
H24A H 0.0589 0.2587 0.1007 0.129 Uiso 1 1 calc R . .
H24B H 0.0573 0.1439 0.1025 0.129 Uiso 1 1 calc R . .
H24C H 0.0907 0.1983 0.1225 0.129 Uiso 1 1 calc R . .
C25 C 0.2633(3) 0.3046(5) 0.2792(7) 0.077(4) Uani 0.685(3) 1 d PD . .
H25A H 0.2611 0.3134 0.2318 0.115 Uiso 0.685(3) 1 calc PR . .
H25B H 0.2638 0.2359 0.2894 0.115 Uiso 0.685(3) 1 calc PR . .
H25C H 0.2837 0.3349 0.2944 0.115 Uiso 0.685(3) 1 calc PR . .
C26 C 0.21223(15) 0.2833(5) 0.3939(3) 0.064(2) Uani 0.685(3) 1 d PD . .
C27 C 0.2411(3) 0.2686(10) 0.4432(5) 0.092(2) Uani 0.685(3) 1 d PD . .
H27A H 0.2486 0.3311 0.4594 0.137 Uiso 0.685(3) 1 calc PR . .
H27B H 0.2595 0.2361 0.4211 0.137 Uiso 0.685(3) 1 calc PR . .
H27C H 0.2335 0.2293 0.4800 0.137 Uiso 0.685(3) 1 calc PR . .
C28 C 0.2011(4) 0.1833(6) 0.3682(6) 0.092(2) Uani 0.685(3) 1 d PD . .
H28A H 0.2195 0.1523 0.3454 0.137 Uiso 0.685(3) 1 calc PR . .
H28B H 0.1825 0.1913 0.3378 0.137 Uiso 0.685(3) 1 calc PR . .
H28C H 0.1941 0.1432 0.4052 0.137 Uiso 0.685(3) 1 calc PR . .
C29 C 0.1831(3) 0.3317(9) 0.4313(6) 0.092(2) Uani 0.685(3) 1 d PD . .
H29A H 0.1903 0.3943 0.4480 0.137 Uiso 0.685(3) 1 calc PR . .
H29B H 0.1764 0.2908 0.4680 0.137 Uiso 0.685(3) 1 calc PR . .
H29C H 0.1644 0.3405 0.4014 0.137 Uiso 0.685(3) 1 calc PR . .
C30 C 0.23539(15) 0.4958(5) 0.3386(3) 0.064(2) Uani 0.685(3) 1 d PD . .
C31 C 0.2519(4) 0.5422(6) 0.2775(7) 0.092(2) Uani 0.685(3) 1 d PD . .
H31A H 0.2533 0.4947 0.2422 0.137 Uiso 0.685(3) 1 calc PR . .
H31B H 0.2742 0.5641 0.2890 0.137 Uiso 0.685(3) 1 calc PR . .
H31C H 0.2387 0.5970 0.2628 0.137 Uiso 0.685(3) 1 calc PR . .
C32 C 0.2035(3) 0.5484(6) 0.3617(10) 0.092(2) Uani 0.685(3) 1 d PD . .
H32A H 0.1857 0.5367 0.3302 0.137 Uiso 0.685(3) 1 calc PR . .
H32B H 0.2078 0.6175 0.3646 0.137 Uiso 0.685(3) 1 calc PR . .
H32C H 0.1969 0.5240 0.4048 0.137 Uiso 0.685(3) 1 calc PR . .
C33 C 0.2630(4) 0.5062(7) 0.3911(8) 0.092(2) Uani 0.685(3) 1 d PD . .
H33A H 0.2822 0.4676 0.3783 0.137 Uiso 0.685(3) 1 calc PR . .
H33B H 0.2547 0.4838 0.4335 0.137 Uiso 0.685(3) 1 calc PR . .
H33C H 0.2695 0.5738 0.3947 0.137 Uiso 0.685(3) 1 calc PR . .
C34 C 0.37815(16) 0.1852(5) 0.0961(4) 0.0343(16) Uani 1 1 d . . .
C35 C 0.35314(15) 0.2246(5) 0.0569(4) 0.0391(17) Uani 1 1 d . . .
C36 C 0.35936(18) 0.2841(5) 0.0034(4) 0.0429(18) Uani 1 1 d . . .
C37 C 0.39123(18) 0.3174(5) -0.0158(5) 0.0416(18) Uani 1 1 d . . .
C38 C 0.41600(16) 0.2824(5) 0.0279(4) 0.0374(17) Uani 1 1 d . . .
C39 C 0.41009(17) 0.2198(5) 0.0791(4) 0.0387(17) Uani 1 1 d . . .
C40 C 0.3654(2) 0.4686(6) -0.1184(6) 0.066(3) Uani 1 1 d . . .
H40A H 0.3709 0.5031 -0.1587 0.099 Uiso 1 1 calc R . .
H40B H 0.3619 0.5148 -0.0829 0.099 Uiso 1 1 calc R . .
H40C H 0.3452 0.4311 -0.1251 0.099 Uiso 1 1 calc R . .
C41 C 0.4400(2) 0.4609(5) -0.0895(5) 0.055(2) Uani 1 1 d . . .
H41A H 0.4438 0.4944 -0.1310 0.083 Uiso 1 1 calc R . .
H41B H 0.4588 0.4191 -0.0799 0.083 Uiso 1 1 calc R . .
H41C H 0.4374 0.5081 -0.0542 0.083 Uiso 1 1 calc R . .
C42 C 0.4068(2) 0.2871(6) -0.1606(5) 0.050(2) Uani 1 1 d . . .
C43 C 0.3748(2) 0.2247(6) -0.1705(6) 0.069(3) Uani 1 1 d . . .
H43A H 0.3564 0.2664 -0.1834 0.103 Uiso 1 1 calc R . .
H43B H 0.3693 0.1920 -0.1294 0.103 Uiso 1 1 calc R . .
H43C H 0.3787 0.1770 -0.2049 0.103 Uiso 1 1 calc R . .
C44 C 0.4158(2) 0.3356(6) -0.2280(5) 0.058(2) Uani 1 1 d . . .
H44A H 0.3978 0.3784 -0.2414 0.087 Uiso 1 1 calc R . .
H44B H 0.4189 0.2858 -0.2613 0.087 Uiso 1 1 calc R . .
H44C H 0.4362 0.3726 -0.2232 0.087 Uiso 1 1 calc R . .
C45 C 0.4353(2) 0.2186(6) -0.1396(5) 0.058(2) Uani 1 1 d . . .
H45A H 0.4297 0.1880 -0.0979 0.087 Uiso 1 1 calc R . .
H45B H 0.4558 0.2556 -0.1345 0.087 Uiso 1 1 calc R . .
H45C H 0.4385 0.1693 -0.1732 0.087 Uiso 1 1 calc R . .
C46 C 0.33626(17) 0.0653(5) 0.1722(4) 0.0340(15) Uani 1 1 d . . .
C47 C 0.32076(18) 0.0134(5) 0.1211(4) 0.0384(17) Uani 1 1 d . . .
C48 C 0.29138(18) -0.0379(5) 0.1276(4) 0.0392(17) Uani 1 1 d . . .
C49 C 0.27248(19) -0.0400(5) 0.1862(4) 0.0414(17) Uani 1 1 d . . .
C50 C 0.28736(17) 0.0140(5) 0.2365(4) 0.0400(17) Uani 1 1 d . . .
C51 C 0.31704(17) 0.0639(5) 0.2308(4) 0.0354(16) Uani 1 1 d . . .
C52 C 0.2379(2) -0.2327(6) 0.1495(6) 0.064(3) Uani 1 1 d . . .
H52A H 0.2176 -0.2707 0.1533 0.097 Uiso 1 1 calc R . .
H52B H 0.2563 -0.2683 0.1689 0.097 Uiso 1 1 calc R . .
H52C H 0.2425 -0.2202 0.1032 0.097 Uiso 1 1 calc R . .
C53 C 0.2253(3) -0.1448(8) 0.2839(5) 0.074(3) Uani 1 1 d . . .
H53A H 0.2050 -0.1826 0.2882 0.111 Uiso 1 1 calc R . .
H53B H 0.2232 -0.0854 0.3092 0.111 Uiso 1 1 calc R . .
H53C H 0.2440 -0.1822 0.3004 0.111 Uiso 1 1 calc R . .
C54 C 0.1959(2) -0.0422(6) 0.1595(5) 0.054(2) Uani 1 1 d . . .
C55 C 0.1643(2) -0.1022(8) 0.1672(6) 0.074(3) Uani 1 1 d . . .
H55A H 0.1605 -0.1155 0.2137 0.111 Uiso 1 1 calc R . .
H55B H 0.1667 -0.1628 0.1434 0.111 Uiso 1 1 calc R . .
H55C H 0.1454 -0.0664 0.1495 0.111 Uiso 1 1 calc R . .
C56 C 0.1925(3) 0.0544(8) 0.1977(7) 0.093(4) Uani 1 1 d . . .
H56A H 0.1894 0.0410 0.2444 0.140 Uiso 1 1 calc R . .
H56B H 0.1734 0.0902 0.1811 0.140 Uiso 1 1 calc R . .
H56C H 0.2126 0.0927 0.1917 0.140 Uiso 1 1 calc R . .
C57 C 0.2012(2) -0.0222(8) 0.0848(5) 0.069(3) Uani 1 1 d . . .
H57A H 0.2033 -0.0833 0.0614 0.103 Uiso 1 1 calc R . .
H57B H 0.2214 0.0156 0.0787 0.103 Uiso 1 1 calc R . .
H57C H 0.1823 0.0134 0.0675 0.103 Uiso 1 1 calc R . .
C58 C 0.38513(16) 0.1868(5) 0.2226(4) 0.0341(16) Uani 1 1 d . . .
C59 C 0.36526(15) 0.2673(5) 0.2393(4) 0.0362(16) Uani 1 1 d . . .
C60 C 0.37353(18) 0.3376(5) 0.2854(4) 0.0390(17) Uani 1 1 d . . .
C61 C 0.40359(16) 0.3386(5) 0.3210(4) 0.0384(17) Uani 1 1 d . . .
C62 C 0.42445(15) 0.2592(5) 0.3039(4) 0.0378(17) Uani 1 1 d . . .
C63 C 0.41507(16) 0.1878(5) 0.2593(4) 0.0360(16) Uani 1 1 d . . .
C64 C 0.4626(2) 0.4601(6) 0.3752(6) 0.066(3) Uani 1 1 d . . .
H64A H 0.4674 0.4842 0.3311 0.099 Uiso 1 1 calc R . .
H64B H 0.4749 0.4006 0.3828 0.099 Uiso 1 1 calc R . .
H64C H 0.4691 0.5082 0.4077 0.099 Uiso 1 1 calc R . .
C65 C 0.3934(2) 0.5526(6) 0.3670(6) 0.075(3) Uani 1 1 d . . .
H65A H 0.3993 0.5769 0.3235 0.112 Uiso 1 1 calc R . .
H65B H 0.3996 0.6000 0.4002 0.112 Uiso 1 1 calc R . .
H65C H 0.3695 0.5409 0.3690 0.112 Uiso 1 1 calc R . .
C66 C 0.4052(2) 0.3871(6) 0.4688(5) 0.059(2) Uani 1 1 d . . .
C67 C 0.4235(3) 0.2923(7) 0.4829(6) 0.078(3) Uani 1 1 d . . .
H67A H 0.4178 0.2450 0.4493 0.117 Uiso 1 1 calc R . .
H67B H 0.4169 0.2680 0.5260 0.117 Uiso 1 1 calc R . .
H67C H 0.4474 0.3037 0.4825 0.117 Uiso 1 1 calc R . .
C68 C 0.3671(3) 0.3675(9) 0.4722(6) 0.084(3) Uani 1 1 d . . .
H68A H 0.3550 0.4270 0.4628 0.125 Uiso 1 1 calc R . .
H68B H 0.3612 0.3448 0.5161 0.125 Uiso 1 1 calc R . .
H68C H 0.3611 0.3186 0.4398 0.125 Uiso 1 1 calc R . .
C69 C 0.4146(3) 0.4660(9) 0.5216(6) 0.096(4) Uani 1 1 d . . .
H69A H 0.4032 0.5261 0.5114 0.144 Uiso 1 1 calc R . .
H69B H 0.4386 0.4767 0.5208 0.144 Uiso 1 1 calc R . .
H69C H 0.4080 0.4438 0.5652 0.144 Uiso 1 1 calc R . .
C70 C 0.39672(18) 0.0131(4) 0.1570(4) 0.0371(16) Uani 1 1 d . . .
C71 C 0.4120(2) -0.0275(5) 0.1007(4) 0.049(2) Uani 1 1 d . . .
C72 C 0.4284(3) -0.1155(6) 0.0994(5) 0.071(3) Uani 1 1 d . . .
C73 C 0.4349(2) -0.1730(6) 0.1572(5) 0.081(4) Uani 1 1 d D . .
C74 C 0.4165(2) -0.1399(5) 0.2112(5) 0.049(2) Uani 1 1 d . . .
C75 C 0.39974(17) -0.0508(5) 0.2124(4) 0.0384(17) Uani 1 1 d . . .
C76 C 0.5063(3) -0.2418(9) 0.1110(8) 0.060(3) Uani 0.556(3) 1 d PD . .
H76A H 0.4996 -0.2296 0.0656 0.090 Uiso 0.556(3) 1 calc PR . .
H76B H 0.5225 -0.2939 0.1121 0.090 Uiso 0.556(3) 1 calc PR . .
H76C H 0.5161 -0.1835 0.1296 0.090 Uiso 0.556(3) 1 calc PR . .
C77 C 0.4815(4) -0.3008(8) 0.2491(6) 0.060(3) Uani 0.556(3) 1 d PD . .
H77A H 0.4620 -0.3183 0.2750 0.090 Uiso 0.556(3) 1 calc PR . .
H77B H 0.4915 -0.2428 0.2674 0.090 Uiso 0.556(3) 1 calc PR . .
H77C H 0.4975 -0.3535 0.2503 0.090 Uiso 0.556(3) 1 calc PR . .
C78 C 0.44826(18) -0.3926(7) 0.1238(4) 0.055(3) Uani 0.556(3) 1 d PD . .
C79 C 0.4296(3) -0.3632(10) 0.0590(5) 0.065(2) Uani 0.556(3) 1 d PD . .
H79A H 0.4122 -0.3168 0.0694 0.097 Uiso 0.556(3) 1 calc PR . .
H79B H 0.4197 -0.4203 0.0391 0.097 Uiso 0.556(3) 1 calc PR . .
H79C H 0.4453 -0.3342 0.0283 0.097 Uiso 0.556(3) 1 calc PR . .
C80 C 0.4232(3) -0.4346(7) 0.1755(6) 0.065(2) Uani 0.556(3) 1 d PD . .
H80A H 0.4058 -0.3874 0.1842 0.097 Uiso 0.556(3) 1 calc PR . .
H80B H 0.4350 -0.4490 0.2163 0.097 Uiso 0.556(3) 1 calc PR . .
H80C H 0.4133 -0.4936 0.1583 0.097 Uiso 0.556(3) 1 calc PR . .
C81 C 0.4765(3) -0.4673(7) 0.1085(6) 0.065(2) Uani 0.556(3) 1 d PD . .
H81A H 0.4914 -0.4407 0.0754 0.097 Uiso 0.556(3) 1 calc PR . .
H81B H 0.4666 -0.5269 0.0920 0.097 Uiso 0.556(3) 1 calc PR . .
H81C H 0.4889 -0.4809 0.1486 0.097 Uiso 0.556(3) 1 calc PR . .
C82 C 0.1763(4) 0.3745(10) 0.4172(6) 0.077(4) Uani 0.315(3) 1 d PD . .
H82A H 0.1685 0.3080 0.4180 0.115 Uiso 0.315(3) 1 calc PR . .
H82B H 0.1576 0.4176 0.4089 0.115 Uiso 0.315(3) 1 calc PR . .
H82C H 0.1864 0.3905 0.4595 0.115 Uiso 0.315(3) 1 calc PR . .
C83 C 0.2408(3) 0.2890(8) 0.3552(4) 0.064(2) Uani 0.315(3) 1 d PD . .
C84 C 0.2235(5) 0.1900(7) 0.364(2) 0.092(2) Uani 0.315(3) 1 d PD . .
H84A H 0.2104 0.1903 0.4039 0.137 Uiso 0.315(3) 1 calc PR . .
H84B H 0.2403 0.1393 0.3662 0.137 Uiso 0.315(3) 1 calc PR . .
H84C H 0.2090 0.1781 0.3260 0.137 Uiso 0.315(3) 1 calc PR . .
C85 C 0.2669(6) 0.3136(16) 0.4088(14) 0.092(2) Uani 0.315(3) 1 d PD . .
H85A H 0.2557 0.3218 0.4510 0.137 Uiso 0.315(3) 1 calc PR . .
H85B H 0.2783 0.3731 0.3970 0.137 Uiso 0.315(3) 1 calc PR . .
H85C H 0.2830 0.2612 0.4120 0.137 Uiso 0.315(3) 1 calc PR . .
C86 C 0.2557(7) 0.267(2) 0.2865(8) 0.092(2) Uani 0.315(3) 1 d PD . .
H86A H 0.2380 0.2476 0.2566 0.137 Uiso 0.315(3) 1 calc PR . .
H86B H 0.2720 0.2154 0.2902 0.137 Uiso 0.315(3) 1 calc PR . .
H86C H 0.2665 0.3250 0.2694 0.137 Uiso 0.315(3) 1 calc PR . .
C87 C 0.2232(3) 0.5201(7) 0.3459(4) 0.064(2) Uani 0.315(3) 1 d PD . .
C88 C 0.2330(10) 0.5480(11) 0.2746(7) 0.092(2) Uani 0.315(3) 1 d PD . .
H88A H 0.2245 0.4995 0.2442 0.137 Uiso 0.315(3) 1 calc PR . .
H88B H 0.2571 0.5513 0.2710 0.137 Uiso 0.315(3) 1 calc PR . .
H88C H 0.2234 0.6106 0.2638 0.137 Uiso 0.315(3) 1 calc PR . .
C89 C 0.2355(9) 0.5528(12) 0.4146(7) 0.092(2) Uani 0.315(3) 1 d PD . .
H89A H 0.2485 0.5013 0.4346 0.137 Uiso 0.315(3) 1 calc PR . .
H89B H 0.2164 0.5674 0.4425 0.137 Uiso 0.315(3) 1 calc PR . .
H89C H 0.2493 0.6103 0.4100 0.137 Uiso 0.315(3) 1 calc PR . .
C90 C 0.1937(5) 0.5881(7) 0.331(2) 0.092(2) Uani 0.315(3) 1 d PD . .
H90A H 0.1774 0.5840 0.3660 0.137 Uiso 0.315(3) 1 calc PR . .
H90B H 0.1834 0.5688 0.2892 0.137 Uiso 0.315(3) 1 calc PR . .
H90C H 0.2017 0.6543 0.3270 0.137 Uiso 0.315(3) 1 calc PR . .
C91 C 0.4264(3) -0.3930(11) 0.2069(8) 0.060(3) Uani 0.444(3) 1 d PD . .
H91A H 0.4294 -0.3639 0.2502 0.090 Uiso 0.444(3) 1 calc PR . .
H91B H 0.4375 -0.4555 0.2058 0.090 Uiso 0.444(3) 1 calc PR . .
H91C H 0.4027 -0.4018 0.1983 0.090 Uiso 0.444(3) 1 calc PR . .
C92 C 0.4387(4) -0.3687(15) 0.0583(8) 0.060(3) Uani 0.444(3) 1 d PD . .
H92A H 0.4477 -0.3263 0.0244 0.090 Uiso 0.444(3) 1 calc PR . .
H92B H 0.4151 -0.3787 0.0506 0.090 Uiso 0.444(3) 1 calc PR . .
H92C H 0.4502 -0.4305 0.0569 0.090 Uiso 0.444(3) 1 calc PR . .
C93 C 0.4920(3) -0.2923(5) 0.1588(4) 0.055(3) Uani 0.444(3) 1 d PD . .
C94 C 0.5055(3) -0.2165(11) 0.1081(8) 0.065(2) Uani 0.444(3) 1 d PD . .
H94A H 0.4941 -0.1552 0.1144 0.097 Uiso 0.444(3) 1 calc PR . .
H94B H 0.5016 -0.2397 0.0635 0.097 Uiso 0.444(3) 1 calc PR . .
H94C H 0.5293 -0.2074 0.1149 0.097 Uiso 0.444(3) 1 calc PR . .
C95 C 0.5101(2) -0.3916(9) 0.1500(9) 0.065(2) Uani 0.444(3) 1 d PD . .
H95A H 0.5017 -0.4375 0.1822 0.097 Uiso 0.444(3) 1 calc PR . .
H95B H 0.5339 -0.3829 0.1565 0.097 Uiso 0.444(3) 1 calc PR . .
H95C H 0.5061 -0.4162 0.1057 0.097 Uiso 0.444(3) 1 calc PR . .
C96 C 0.4962(3) -0.2543(12) 0.2310(6) 0.065(2) Uani 0.444(3) 1 d PD . .
H96A H 0.4883 -0.3031 0.2618 0.097 Uiso 0.444(3) 1 calc PR . .
H96B H 0.4832 -0.1954 0.2366 0.097 Uiso 0.444(3) 1 calc PR . .
H96C H 0.5195 -0.2407 0.2395 0.097 Uiso 0.444(3) 1 calc PR . .
C101 C 0.4733(2) 0.8412(7) 0.4416(5) 0.075(3) Uiso 1 1 d D . .
C102 C 0.4529(3) 0.9005(7) 0.4045(6) 0.101(4) Uiso 1 1 d D . .
H102 H 0.4364 0.8715 0.3781 0.121 Uiso 1 1 calc R . .
C103 C 0.4555(3) 1.0001(7) 0.4039(7) 0.119(5) Uiso 1 1 d D . .
H103 H 0.4417 1.0369 0.3759 0.143 Uiso 1 1 calc R . .
C104 C 0.4784(3) 1.0456(10) 0.4442(7) 0.116(5) Uiso 1 1 d D . .
H104 H 0.4791 1.1134 0.4487 0.139 Uiso 1 1 calc R . .
C105 C 0.4999(3) 0.9852(6) 0.4775(6) 0.092(3) Uiso 1 1 d D . .
H105 H 0.5174 1.0141 0.5015 0.110 Uiso 1 1 calc R . .
C106 C 0.4979(2) 0.8855(5) 0.4783(5) 0.065(2) Uiso 1 1 d D . .
H106 H 0.5130 0.8485 0.5034 0.078 Uiso 1 1 calc R . .
C107 C 0.4706(4) 0.7336(11) 0.4440(9) 0.132(5) Uiso 1 1 d D . .
H10D H 0.4525 0.7125 0.4156 0.198 Uiso 1 1 calc R . .
H10E H 0.4662 0.7132 0.4891 0.198 Uiso 1 1 calc R . .
H10F H 0.4914 0.7051 0.4290 0.198 Uiso 1 1 calc R . .
C108 C 0.3361(4) 0.5843(10) 0.1279(7) 0.0632(19) Uiso 0.530(4) 1 d PD . .
C109 C 0.3425(4) 0.6715(8) 0.0972(9) 0.0632(19) Uiso 0.530(4) 1 d PD . .
H109 H 0.3474 0.6716 0.0518 0.076 Uiso 0.530(4) 1 calc PR . .
C110 C 0.3420(4) 0.7586(11) 0.1305(7) 0.0632(19) Uiso 0.530(4) 1 d PD . .
H110 H 0.3470 0.8165 0.1082 0.076 Uiso 0.530(4) 1 calc PR . .
C111 C 0.3341(4) 0.7599(10) 0.1968(8) 0.0632(19) Uiso 0.530(4) 1 d PD . .
H111 H 0.3330 0.8187 0.2201 0.076 Uiso 0.530(4) 1 calc PR . .
C112 C 0.3278(4) 0.6731(8) 0.2281(9) 0.0632(19) Uiso 0.530(4) 1 d PD . .
H112 H 0.3219 0.6732 0.2731 0.076 Uiso 0.530(4) 1 calc PR . .
C113 C 0.3301(7) 0.5861(11) 0.1949(7) 0.0632(19) Uiso 0.530(4) 1 d PD . .
H113 H 0.3275 0.5276 0.2182 0.076 Uiso 0.530(4) 1 calc PR . .
C114 C 0.3412(6) 0.4854(16) 0.0898(14) 0.091(5) Uiso 0.530(4) 1 d PD . .
H11D H 0.3359 0.4317 0.1189 0.136 Uiso 0.530(4) 1 calc PR . .
H11E H 0.3643 0.4802 0.0754 0.136 Uiso 0.530(4) 1 calc PR . .
H11F H 0.3266 0.4836 0.0515 0.136 Uiso 0.530(4) 1 calc PR . .
C115 C 0.3344(4) 0.6796(12) 0.1675(10) 0.077(3) Uiso 0.470(4) 1 d PD . .
C116 C 0.3392(5) 0.7171(16) 0.1051(8) 0.077(3) Uiso 0.470(4) 1 d PD . .
H116 H 0.3409 0.7838 0.0963 0.092 Uiso 0.470(4) 1 calc PR . .
C117 C 0.3414(5) 0.6466(11) 0.0571(12) 0.077(3) Uiso 0.470(4) 1 d PD . .
H117 H 0.3450 0.6674 0.0134 0.092 Uiso 0.470(4) 1 calc PR . .
C118 C 0.3389(5) 0.5483(12) 0.0677(10) 0.077(3) Uiso 0.470(4) 1 d PD . .
H118 H 0.3404 0.5053 0.0318 0.092 Uiso 0.470(4) 1 calc PR . .
C119 C 0.3342(6) 0.5125(15) 0.1306(8) 0.077(3) Uiso 0.470(4) 1 d PD . .
H119 H 0.3329 0.4457 0.1395 0.092 Uiso 0.470(4) 1 calc PR . .
C120 C 0.3314(9) 0.5817(12) 0.1794(11) 0.077(3) Uiso 0.470(4) 1 d PD . .
H120 H 0.3273 0.5610 0.2229 0.092 Uiso 0.470(4) 1 calc PR . .
C121 C 0.3322(7) 0.7474(19) 0.2300(15) 0.091(5) Uiso 0.470(4) 1 d PD . .
H12D H 0.3283 0.7083 0.2692 0.136 Uiso 0.470(4) 1 calc PR . .
H12E H 0.3140 0.7930 0.2245 0.136 Uiso 0.470(4) 1 calc PR . .
H12F H 0.3531 0.7826 0.2350 0.136 Uiso 0.470(4) 1 calc PR . .
B1 B 0.3742(2) 0.1132(5) 0.1623(5) 0.0351(18) Uani 1 1 d . . .

loop_
_atom_site_aniso_label
_atom_site_aniso_U_11
_atom_site_aniso_U_22
_atom_site_aniso_U_33
_atom_site_aniso_U_23
_atom_site_aniso_U_13
_atom_site_aniso_U_12
Si1 0.0402(11) 0.0562(12) 0.0299(13) 0.0043(9) 0.0062(9) 0.0046(9)
Si2 0.0333(10) 0.0482(10) 0.0361(13) 0.0025(9) 0.0021(9) 0.0033(8)
Si3 0.0394(11) 0.0753(14) 0.0345(14) 0.0108(11) -0.0075(10) 0.0013(10)
Si4 0.0540(13) 0.0586(12) 0.0305(14) 0.0051(10) 0.0087(10) 0.0006(10)
Si5 0.0369(10) 0.0333(9) 0.0413(13) -0.0038(8) 0.0021(9) -0.0022(7)
Si6 0.0362(17) 0.0688(18) 0.040(2) 0.0000(15) -0.0053(13) 0.0044(13)
Si7 0.0456(12) 0.0355(10) 0.0503(15) 0.0063(9) 0.0040(10) 0.0044(8)
Si8 0.0478(12) 0.0546(11) 0.0388(14) 0.0021(10) -0.0014(10) -0.0188(9)
Si9 0.0452(12) 0.0426(11) 0.0528(16) -0.0146(10) -0.0049(10) 0.0026(9)
Si10 0.0390(16) 0.0423(16) 0.051(2) -0.0040(14) -0.0050(15) 0.0073(12)
Si86 0.0362(17) 0.0688(18) 0.040(2) 0.0000(15) -0.0053(13) 0.0044(13)
Si90 0.0390(16) 0.0423(16) 0.051(2) -0.0040(14) -0.0050(15) 0.0073(12)
F1 0.032(2) 0.064(3) 0.052(3) 0.011(2) 0.001(2) 0.0005(18)
F2 0.036(2) 0.072(3) 0.064(4) 0.021(2) 0.000(2) 0.005(2)
F3 0.030(2) 0.052(2) 0.057(3) 0.008(2) 0.007(2) -0.0058(17)
F4 0.035(2) 0.050(2) 0.043(3) 0.0051(19) -0.0039(19) 0.0001(17)
F5 0.049(2) 0.062(2) 0.029(3) -0.010(2) 0.009(2) -0.0086(19)
F6 0.059(3) 0.062(3) 0.034(3) -0.015(2) -0.004(2) -0.020(2)
F7 0.044(2) 0.084(3) 0.032(3) -0.007(2) 0.010(2) -0.021(2)
F8 0.041(2) 0.059(2) 0.029(3) -0.0121(19) -0.0018(18) -0.0077(18)
F9 0.033(2) 0.049(2) 0.048(3) -0.013(2) -0.0071(19) 0.0070(16)
F10 0.040(2) 0.052(2) 0.061(3) -0.019(2) -0.004(2) 0.0211(18)
F11 0.029(2) 0.047(2) 0.055(3) -0.007(2) -0.0063(19) 0.0044(16)
F12 0.032(2) 0.042(2) 0.053(3) -0.0086(19) -0.0030(19) 0.0113(15)
F13 0.070(3) 0.048(2) 0.031(3) 0.0037(19) 0.018(2) 0.011(2)
F14 0.166(6) 0.059(3) 0.052(4) 0.009(3) 0.056(4) 0.051(3)
F15 0.091(4) 0.048(2) 0.043(3) 0.008(2) 0.014(3) 0.020(2)
F16 0.052(2) 0.044(2) 0.032(3) -0.0063(18) 0.0118(19) 0.0042(18)
C1 0.066(7) 0.129(9) 0.070(9) 0.019(7) 0.038(6) 0.011(6)
C2 0.086(8) 0.166(13) 0.088(10) 0.045(9) 0.047(8) 0.018(8)
C3 0.087(11) 0.39(3) 0.26(3) 0.23(3) 0.071(14) 0.124(16)
C4 0.110(12) 0.33(3) 0.115(14) -0.104(18) 0.045(11) -0.099(15)
C5 0.123(10) 0.056(5) 0.052(7) -0.010(4) 0.012(6) 0.007(5)
C6 0.29(3) 0.35(3) 0.046(10) -0.080(15) 0.061(14) -0.19(2)
C7 0.60(6) 0.073(9) 0.25(3) -0.061(13) -0.25(4) 0.092(19)
C8 0.130(13) 0.26(2) 0.182(19) -0.177(18) 0.070(13) -0.107(14)
C9 0.078(6) 0.063(5) 0.047(6) 0.018(4) 0.000(5) -0.004(4)
C10 0.142(12) 0.149(12) 0.121(13) 0.097(11) 0.056(10) 0.061(10)
C11 0.099(10) 0.112(10) 0.21(2) 0.085(12) 0.033(11) 0.041(8)
C12 0.45(4) 0.066(8) 0.28(3) -0.079(12) -0.25(3) 0.092(15)
C13 0.043(4) 0.053(4) 0.043(5) 0.003(4) 0.012(4) -0.002(3)
C14 0.054(5) 0.084(6) 0.054(7) 0.019(5) -0.005(4) -0.008(4)
C15 0.083(7) 0.078(6) 0.039(6) -0.007(5) 0.003(5) -0.011(5)
C16 0.054(5) 0.093(6) 0.061(7) 0.017(5) 0.014(5) -0.013(5)
C17 0.037(4) 0.067(5) 0.061(7) 0.000(4) 0.020(4) 0.006(3)
C18 0.055(5) 0.072(6) 0.115(10) 0.010(6) 0.004(6) 0.019(4)
C19 0.095(8) 0.059(5) 0.076(9) 0.004(5) -0.025(6) -0.001(5)
C20 0.064(6) 0.044(4) 0.087(8) -0.003(4) 0.006(5) 0.001(4)
C21 0.077(6) 0.054(5) 0.054(7) -0.007(4) 0.011(5) -0.014(4)
C22 0.147(11) 0.033(4) 0.099(10) 0.003(5) -0.017(8) -0.004(5)
C23 0.088(8) 0.096(8) 0.147(13) -0.034(8) -0.015(8) -0.051(7)
C24 0.115(9) 0.060(6) 0.084(10) -0.017(5) -0.010(7) -0.004(6)
C25 0.057(8) 0.090(9) 0.082(12) -0.018(8) 0.026(7) 0.001(7)
C26 0.042(5) 0.080(5) 0.070(6) 0.011(5) -0.011(4) 0.011(4)
C27 0.094(5) 0.067(3) 0.113(6) 0.004(3) -0.010(4) -0.011(3)
C28 0.094(5) 0.067(3) 0.113(6) 0.004(3) -0.010(4) -0.011(3)
C29 0.094(5) 0.067(3) 0.113(6) 0.004(3) -0.010(4) -0.011(3)
C30 0.042(5) 0.080(5) 0.070(6) 0.011(5) -0.011(4) 0.011(4)
C31 0.094(5) 0.067(3) 0.113(6) 0.004(3) -0.010(4) -0.011(3)
C32 0.094(5) 0.067(3) 0.113(6) 0.004(3) -0.010(4) -0.011(3)
C33 0.094(5) 0.067(3) 0.113(6) 0.004(3) -0.010(4) -0.011(3)
C34 0.029(3) 0.035(3) 0.039(5) -0.002(3) 0.005(3) -0.003(3)
C35 0.017(3) 0.053(4) 0.047(5) 0.001(3) 0.003(3) -0.002(3)
C36 0.037(4) 0.048(4) 0.044(5) 0.008(4) 0.003(3) 0.003(3)
C37 0.037(4) 0.031(3) 0.057(6) -0.004(3) 0.000(4) 0.006(3)
C38 0.026(3) 0.042(4) 0.045(5) -0.003(3) 0.012(3) -0.002(3)
C39 0.035(4) 0.038(3) 0.043(5) 0.007(3) -0.004(3) 0.005(3)
C40 0.066(6) 0.062(5) 0.070(7) 0.012(5) 0.014(5) 0.017(4)
C41 0.074(6) 0.039(4) 0.052(6) 0.000(4) 0.010(5) -0.003(4)
C42 0.049(5) 0.052(4) 0.050(6) 0.006(4) -0.009(4) -0.002(3)
C43 0.077(6) 0.056(5) 0.073(8) -0.004(5) -0.020(5) -0.004(4)
C44 0.061(5) 0.064(5) 0.049(6) 0.012(4) -0.011(4) 0.005(4)
C45 0.070(6) 0.047(4) 0.057(7) -0.007(4) -0.011(5) 0.017(4)
C46 0.039(4) 0.041(3) 0.022(4) -0.012(3) 0.004(3) 0.000(3)
C47 0.037(4) 0.049(4) 0.029(5) -0.005(3) 0.012(3) -0.012(3)
C48 0.043(4) 0.051(4) 0.023(4) -0.008(3) 0.004(3) -0.012(3)
C49 0.049(4) 0.050(4) 0.025(4) -0.002(3) -0.001(3) -0.012(3)
C50 0.030(3) 0.060(4) 0.030(5) -0.011(3) 0.011(3) -0.007(3)
C51 0.037(4) 0.043(3) 0.026(5) -0.011(3) -0.002(3) -0.010(3)
C52 0.066(6) 0.047(4) 0.080(8) 0.002(4) -0.005(5) -0.020(4)
C53 0.076(7) 0.096(7) 0.050(7) 0.019(5) -0.010(5) -0.050(5)
C54 0.058(5) 0.064(5) 0.038(5) -0.003(4) 0.003(4) -0.018(4)
C55 0.045(5) 0.123(8) 0.054(7) 0.006(6) 0.007(4) -0.032(5)
C56 0.075(7) 0.102(8) 0.103(10) -0.040(7) -0.007(7) 0.008(6)
C57 0.038(4) 0.100(7) 0.068(7) 0.022(6) -0.011(4) -0.012(4)
C58 0.029(3) 0.040(3) 0.034(5) -0.001(3) -0.003(3) 0.008(3)
C59 0.025(3) 0.042(3) 0.042(5) -0.007(3) -0.002(3) 0.008(3)
C60 0.042(4) 0.036(3) 0.039(5) -0.013(3) -0.003(3) 0.018(3)
C61 0.024(3) 0.041(4) 0.050(5) 0.002(3) 0.003(3) 0.010(3)
C62 0.016(3) 0.048(4) 0.050(5) -0.008(3) -0.008(3) 0.000(3)
C63 0.032(3) 0.038(3) 0.038(5) -0.005(3) -0.002(3) 0.010(3)
C64 0.067(6) 0.042(4) 0.088(8) -0.009(4) -0.015(5) -0.010(4)
C65 0.068(6) 0.054(5) 0.101(10) -0.028(5) -0.016(6) 0.014(4)
C66 0.064(6) 0.065(5) 0.049(6) -0.020(4) -0.006(4) -0.003(4)
C67 0.107(8) 0.070(6) 0.058(8) 0.010(5) -0.008(6) -0.001(6)
C68 0.077(7) 0.110(8) 0.064(8) -0.023(6) 0.013(6) -0.011(6)
C69 0.122(10) 0.101(8) 0.065(8) -0.042(7) -0.010(7) -0.019(7)
C70 0.050(4) 0.030(3) 0.031(5) -0.006(3) 0.007(3) -0.003(3)
C71 0.079(6) 0.036(4) 0.031(5) 0.000(3) 0.017(4) 0.016(4)
C72 0.118(8) 0.054(5) 0.040(6) 0.005(4) 0.046(6) 0.034(5)
C73 0.139(10) 0.058(5) 0.044(7) 0.014(5) 0.038(6) 0.043(6)
C74 0.073(5) 0.039(4) 0.034(5) 0.009(3) 0.013(4) 0.010(3)
C75 0.038(4) 0.040(3) 0.037(5) -0.003(3) 0.012(3) 0.007(3)
C76 0.060(5) 0.049(5) 0.072(7) -0.004(4) -0.008(5) 0.018(4)
C77 0.060(5) 0.049(5) 0.072(7) -0.004(4) -0.008(5) 0.018(4)
C78 0.063(8) 0.030(5) 0.073(10) 0.000(5) -0.005(7) 0.011(5)
C79 0.046(4) 0.065(4) 0.083(7) -0.008(4) -0.007(4) 0.009(3)
C80 0.046(4) 0.065(4) 0.083(7) -0.008(4) -0.007(4) 0.009(3)
C81 0.046(4) 0.065(4) 0.083(7) -0.008(4) -0.007(4) 0.009(3)
C82 0.057(8) 0.090(9) 0.082(12) -0.018(8) 0.026(7) 0.001(7)
C83 0.042(5) 0.080(5) 0.070(6) 0.011(5) -0.011(4) 0.011(4)
C84 0.094(5) 0.067(3) 0.113(6) 0.004(3) -0.010(4) -0.011(3)
C85 0.094(5) 0.067(3) 0.113(6) 0.004(3) -0.010(4) -0.011(3)
C86 0.094(5) 0.067(3) 0.113(6) 0.004(3) -0.010(4) -0.011(3)
C87 0.042(5) 0.080(5) 0.070(6) 0.011(5) -0.011(4) 0.011(4)
C88 0.094(5) 0.067(3) 0.113(6) 0.004(3) -0.010(4) -0.011(3)
C89 0.094(5) 0.067(3) 0.113(6) 0.004(3) -0.010(4) -0.011(3)
C90 0.094(5) 0.067(3) 0.113(6) 0.004(3) -0.010(4) -0.011(3)
C91 0.060(5) 0.049(5) 0.072(7) -0.004(4) -0.008(5) 0.018(4)
C92 0.060(5) 0.049(5) 0.072(7) -0.004(4) -0.008(5) 0.018(4)
C93 0.063(8) 0.030(5) 0.073(10) 0.000(5) -0.005(7) 0.011(5)
C94 0.046(4) 0.065(4) 0.083(7) -0.008(4) -0.007(4) 0.009(3)
C95 0.046(4) 0.065(4) 0.083(7) -0.008(4) -0.007(4) 0.009(3)
C96 0.046(4) 0.065(4) 0.083(7) -0.008(4) -0.007(4) 0.009(3)
B1 0.040(4) 0.034(4) 0.032(5) -0.008(3) 0.002(4) 0.002(3)

loop_
_geom_bond_atom_site_label_1
_geom_bond_atom_site_label_2
_geom_bond_distance
_geom_bond_site_symmetry_2
_geom_bond_publ_flag
Si1 Si3 2.218(3) . ?
Si1 Si2 2.221(3) . ?
Si1 Si4 2.388(3) . ?
Si2 Si3 2.211(3) . ?
Si2 Si5 2.386(3) . ?
Si3 Si6 2.381(4) . ?
Si3 Si86 2.382(4) . ?
Si4 C1 1.898(11) . ?
Si4 C9 1.909(9) . ?
Si4 C5 1.949(11) . ?
Si5 C21 1.905(9) . ?
Si5 C13 1.918(9) . ?
Si5 C17 1.927(9) . ?
Si6 C26 1.879(6) . ?
Si6 C30 1.879(6) . ?
Si6 C25 1.879(6) . ?
Si7 C40 1.856(8) . ?
Si7 C42 1.877(9) . ?
Si7 C41 1.878(8) . ?
Si7 C37 1.890(9) . ?
Si8 C52 1.860(9) . ?
Si8 C53 1.860(10) . ?
Si8 C54 1.886(9) . ?
Si8 C49 1.892(7) . ?
Si9 C64 1.863(9) . ?
Si9 C65 1.872(9) . ?
Si9 C61 1.883(8) . ?
Si9 C66 1.892(11) . ?
Si10 C76 1.862(11) . ?
Si10 C77 1.862(11) . ?
Si10 C78 1.916(11) . ?
Si10 C73 1.956(9) . ?
Si86 C82 1.879(6) . ?
Si86 C83 1.879(6) . ?
Si86 C87 1.879(7) . ?
Si90 C91 1.862(11) . ?
Si90 C92 1.862(11) . ?
Si90 C93 1.916(11) . ?
Si90 C73 1.955(9) . ?
F1 C35 1.374(7) . ?
F2 C36 1.382(9) . ?
F3 C38 1.377(7) . ?
F4 C39 1.370(8) . ?
F5 C47 1.363(8) . ?
F6 C48 1.367(8) . ?
F7 C50 1.386(8) . ?
F8 C51 1.368(8) . ?
F9 C59 1.366(7) . ?
F10 C60 1.370(7) . ?
F11 C62 1.354(7) . ?
F12 C63 1.382(7) . ?
F13 C71 1.371(9) . ?
F14 C72 1.373(9) . ?
F15 C74 1.354(9) . ?
F16 C75 1.360(8) . ?
C1 C4 1.52(2) . ?
C1 C3 1.55(2) . ?
C1 C2 1.554(15) . ?
C2 H2A 0.9600 . ?
C2 H2B 0.9600 . ?
C2 H2C 0.9600 . ?
C3 H3A 0.9600 . ?
C3 H3B 0.9600 . ?
C3 H3C 0.9600 . ?
C4 H4A 0.9600 . ?
C4 H4B 0.9600 . ?
C4 H4C 0.9600 . ?
C5 C8 1.449(17) . ?
C5 C6 1.494(19) . ?
C5 C7 1.51(2) . ?
C6 H6A 0.9600 . ?
C6 H6B 0.9600 . ?
C6 H6C 0.9600 . ?
C7 H7A 0.9600 . ?
C7 H7B 0.9600 . ?
C7 H7C 0.9600 . ?
C8 H8A 0.9600 . ?
C8 H8B 0.9600 . ?
C8 H8C 0.9600 . ?
C9 C10 1.498(16) . ?
C9 C11 1.507(16) . ?
C9 C12 1.515(18) . ?
C10 H10A 0.9600 . ?
C10 H10B 0.9600 . ?
C10 H10C 0.9600 . ?
C11 H11A 0.9600 . ?
C11 H11B 0.9600 . ?
C11 H11C 0.9600 . ?
C12 H12A 0.9600 . ?
C12 H12B 0.9600 . ?
C12 H12C 0.9600 . ?
C13 C14 1.531(11) . ?
C13 C16 1.540(11) . ?
C13 C15 1.541(12) . ?
C14 H14A 0.9600 . ?
C14 H14B 0.9600 . ?
C14 H14C 0.9600 . ?
C15 H15A 0.9600 . ?
C15 H15B 0.9600 . ?
C15 H15C 0.9600 . ?
C16 H16A 0.9600 . ?
C16 H16B 0.9600 . ?
C16 H16C 0.9600 . ?
C17 C19 1.504(15) . ?
C17 C18 1.573(12) . ?
C17 C20 1.581(11) . ?
C18 H18A 0.9600 . ?
C18 H18B 0.9600 . ?
C18 H18C 0.9600 . ?
C19 H19A 0.9600 . ?
C19 H19B 0.9600 . ?
C19 H19C 0.9600 . ?
C20 H20A 0.9600 . ?
C20 H20B 0.9600 . ?
C20 H20C 0.9600 . ?
C21 C22 1.518(13) . ?
C21 C24 1.518(15) . ?
C21 C23 1.577(14) . ?
C22 H22A 0.9600 . ?
C22 H22B 0.9600 . ?
C22 H22C 0.9600 . ?
C23 H23A 0.9600 . ?
C23 H23B 0.9600 . ?
C23 H23C 0.9600 . ?
C24 H24A 0.9600 . ?
C24 H24B 0.9600 . ?
C24 H24C 0.9600 . ?
C25 H25A 0.9600 . ?
C25 H25B 0.9600 . ?
C25 H25C 0.9600 . ?
C26 C27 1.525(6) . ?
C26 C28 1.525(6) . ?
C26 C29 1.525(6) . ?
C27 H27A 0.9600 . ?
C27 H27B 0.9600 . ?
C27 H27C 0.9600 . ?
C28 H28A 0.9600 . ?
C28 H28B 0.9600 . ?
C28 H28C 0.9600 . ?
C29 H29A 0.9600 . ?
C29 H29B 0.9600 . ?
C29 H29C 0.9600 . ?
C30 C33 1.525(6) . ?
C30 C32 1.525(6) . ?
C30 C31 1.525(6) . ?
C31 H31A 0.9600 . ?
C31 H31B 0.9600 . ?
C31 H31C 0.9600 . ?
C32 H32A 0.9600 . ?
C32 H32B 0.9600 . ?
C32 H32C 0.9600 . ?
C33 H33A 0.9600 . ?
C33 H33B 0.9600 . ?
C33 H33C 0.9600 . ?
C34 C35 1.373(10) . ?
C34 C39 1.393(9) . ?
C34 B1 1.656(11) . ?
C35 C36 1.367(10) . ?
C36 C37 1.396(10) . ?
C37 C38 1.398(11) . ?
C38 C39 1.355(10) . ?
C40 H40A 0.9600 . ?
C40 H40B 0.9600 . ?
C40 H40C 0.9600 . ?
C41 H41A 0.9600 . ?
C41 H41B 0.9600 . ?
C41 H41C 0.9600 . ?
C42 C45 1.526(11) . ?
C42 C43 1.540(11) . ?
C42 C44 1.544(13) . ?
C43 H43A 0.9600 . ?
C43 H43B 0.9600 . ?
C43 H43C 0.9600 . ?
C44 H44A 0.9600 . ?
C44 H44B 0.9600 . ?
C44 H44C 0.9600 . ?
C45 H45A 0.9600 . ?
C45 H45B 0.9600 . ?
C45 H45C 0.9600 . ?
C46 C47 1.387(10) . ?
C46 C51 1.399(10) . ?
C46 B1 1.654(10) . ?
C47 C48 1.365(9) . ?
C48 C49 1.393(10) . ?
C49 C50 1.380(10) . ?
C50 C51 1.364(9) . ?
C52 H52A 0.9600 . ?
C52 H52B 0.9600 . ?
C52 H52C 0.9600 . ?
C53 H53A 0.9600 . ?
C53 H53B 0.9600 . ?
C53 H53C 0.9600 . ?
C54 C55 1.505(11) . ?
C54 C56 1.530(13) . ?
C54 C57 1.534(13) . ?
C55 H55A 0.9600 . ?
C55 H55B 0.9600 . ?
C55 H55C 0.9600 . ?
C56 H56A 0.9600 . ?
C56 H56B 0.9600 . ?
C56 H56C 0.9600 . ?
C57 H57A 0.9600 . ?
C57 H57B 0.9600 . ?
C57 H57C 0.9600 . ?
C58 C59 1.392(8) . ?
C58 C63 1.396(9) . ?
C58 B1 1.628(10) . ?
C59 C60 1.371(9) . ?
C60 C61 1.388(10) . ?
C61 C62 1.405(9) . ?
C62 C63 1.373(10) . ?
C64 H64A 0.9600 . ?
C64 H64B 0.9600 . ?
C64 H64C 0.9600 . ?
C65 H65A 0.9600 . ?
C65 H65B 0.9600 . ?
C65 H65C 0.9600 . ?
C66 C67 1.510(13) . ?
C66 C68 1.536(13) . ?
C66 C69 1.554(13) . ?
C67 H67A 0.9600 . ?
C67 H67B 0.9600 . ?
C67 H67C 0.9600 . ?
C68 H68A 0.9600 . ?
C68 H68B 0.9600 . ?
C68 H68C 0.9600 . ?
C69 H69A 0.9600 . ?
C69 H69B 0.9600 . ?
C69 H69C 0.9600 . ?
C70 C71 1.395(10) . ?
C70 C75 1.415(10) . ?
C70 B1 1.635(10) . ?
C71 C72 1.367(11) . ?
C72 C73 1.420(13) . ?
C73 C74 1.379(12) . ?
C74 C75 1.386(9) . ?
C76 H76A 0.9600 . ?
C76 H76B 0.9600 . ?
C76 H76C 0.9600 . ?
C77 H77A 0.9600 . ?
C77 H77B 0.9600 . ?
C77 H77C 0.9600 . ?
C78 C79 1.545(8) . ?
C78 C80 1.545(8) . ?
C78 C81 1.545(8) . ?
C79 H79A 0.9600 . ?
C79 H79B 0.9600 . ?
C79 H79C 0.9600 . ?
C80 H80A 0.9600 . ?
C80 H80B 0.9600 . ?
C80 H80C 0.9600 . ?
C81 H81A 0.9600 . ?
C81 H81B 0.9600 . ?
C81 H81C 0.9600 . ?
C82 H82A 0.9600 . ?
C82 H82B 0.9600 . ?
C82 H82C 0.9600 . ?
C83 C84 1.525(6) . ?
C83 C86 1.525(6) . ?
C83 C85 1.525(6) . ?
C84 H84A 0.9600 . ?
C84 H84B 0.9600 . ?
C84 H84C 0.9600 . ?
C85 H85A 0.9600 . ?
C85 H85B 0.9600 . ?
C85 H85C 0.9600 . ?
C86 H86A 0.9600 . ?
C86 H86B 0.9600 . ?
C86 H86C 0.9600 . ?
C87 C90 1.525(6) . ?
C87 C89 1.525(6) . ?
C87 C88 1.525(6) . ?
C88 H88A 0.9600 . ?
C88 H88B 0.9600 . ?
C88 H88C 0.9600 . ?
C89 H89A 0.9600 . ?
C89 H89B 0.9600 . ?
C89 H89C 0.9600 . ?
C90 H90A 0.9600 . ?
C90 H90B 0.9600 . ?
C90 H90C 0.9600 . ?
C91 H91A 0.9600 . ?
C91 H91B 0.9600 . ?
C91 H91C 0.9600 . ?
C92 H92A 0.9600 . ?
C92 H92B 0.9600 . ?
C92 H92C 0.9600 . ?
C93 C95 1.545(8) . ?
C93 C96 1.545(8) . ?
C93 C94 1.545(8) . ?
C94 H94A 0.9600 . ?
C94 H94B 0.9600 . ?
C94 H94C 0.9600 . ?
C95 H95A 0.9600 . ?
C95 H95B 0.9600 . ?
C95 H95C 0.9600 . ?
C96 H96A 0.9600 . ?
C96 H96B 0.9600 . ?
C96 H96C 0.9600 . ?
C101 C106 1.363(4) . ?
C101 C102 1.363(4) . ?
C101 C107 1.472(16) . ?
C102 C103 1.363(4) . ?
C102 H102 0.9300 . ?
C103 C104 1.363(4) . ?
C103 H103 0.9300 . ?
C104 C105 1.363(4) . ?
C104 H104 0.9300 . ?
C105 C106 1.363(4) . ?
C105 H105 0.9300 . ?
C106 H106 0.9300 . ?
C107 H10D 0.9600 . ?
C107 H10E 0.9600 . ?
C107 H10F 0.9600 . ?
C108 C109 1.363(4) . ?
C108 C113 1.363(4) . ?
C108 C114 1.56(3) . ?
C109 C110 1.363(4) . ?
C109 H109 0.9300 . ?
C110 C111 1.363(4) . ?
C110 H110 0.9300 . ?
C111 C112 1.363(4) . ?
C111 H111 0.9300 . ?
C112 C113 1.363(4) . ?
C112 H112 0.9300 . ?
C113 H113 0.9300 . ?
C114 H11D 0.9600 . ?
C114 H11E 0.9600 . ?
C114 H11F 0.9600 . ?
C115 C116 1.363(4) . ?
C115 C120 1.363(4) . ?
C115 C121 1.56(3) . ?
C116 C117 1.363(4) . ?
C116 H116 0.9300 . ?
C117 C118 1.363(4) . ?
C117 H117 0.9300 . ?
C118 C119 1.363(4) . ?
C118 H118 0.9300 . ?
C119 C120 1.363(4) . ?
C119 H119 0.9300 . ?
C120 H120 0.9300 . ?
C121 H12D 0.9600 . ?
C121 H12E 0.9600 . ?
C121 H12F 0.9600 . ?
